data_4067844
loop_
_publ_author_name
'Beckmann, Jens'
'Bolsinger, Jens'
'Duthie, Andrew'
'Finke, Pamela'

_publ_section_title
;
 New Series of Intramolecularly Coordinated Diaryltellurium Compounds.
 Rational Synthesis of the Diarylhydroxytelluronium Triflate
 [(8-Me2NC10H6)2Te(OH)](O3SCF3)
;
_journal_issue 1
_journal_name_full Organometallics
_journal_page_first 238
_journal_paper_doi 10.1021/om2008259
_journal_volume 31
_journal_year 2012
_chemical_formula_moiety 'C24 H24 N2 Te'
_chemical_formula_sum 'C24 H24 N2 Te'
_chemical_formula_weight 468.05
_chemical_name_systematic
;
 ?
;
_space_group_IT_number 14
_symmetry_cell_setting monoclinic
_symmetry_space_group_name_Hall '-P 2yn'
_symmetry_space_group_name_H-M 'P 1 21/n 1'
_atom_sites_solution_hydrogens geom
_atom_sites_solution_primary direct
_atom_sites_solution_secondary difmap
_audit_creation_method SHELXL-97
_cell_angle_alpha 90.00
_cell_angle_beta 110.168(9)
_cell_angle_gamma 90.00
_cell_formula_units_Z 4
_cell_length_a 13.5319(16)
_cell_length_b 9.1853(7)
_cell_length_c 17.734(2)
_cell_measurement_temperature 150
_cell_volume 2069.1(4)
_computing_cell_refinement 'X-Area (Stoe, 2004)'
_computing_data_collection 'X-Area (Stoe, 2004)'
_computing_data_reduction 'X-Area (Stoe, 2004)'
_computing_molecular_graphics 'DIAMOND (Brandenburg, 2006)'
_computing_publication_material 'SHELXL97 (Sheldrick, 1997)'
_computing_structure_refinement 'SHELXL97 (Sheldrick, 1997)'
_computing_structure_solution 'SHELXS97 (Sheldrick, 1997)'
_diffrn_ambient_temperature 150
_diffrn_measured_fraction_theta_full 0.984
_diffrn_measured_fraction_theta_max 0.984
_diffrn_measurement_device_type 'area detector'
_diffrn_measurement_method 'phi and omega scans'
_diffrn_radiation_monochromator graphite
_diffrn_radiation_source 'fine-focus sealed tube'
_diffrn_radiation_type MoK\a
_diffrn_radiation_wavelength 0.71073
_diffrn_reflns_av_R_equivalents 0.0430
_diffrn_reflns_av_sigmaI/netI 0.0556
_diffrn_reflns_limit_h_max 18
_diffrn_reflns_limit_h_min -18
_diffrn_reflns_limit_k_max 10
_diffrn_reflns_limit_k_min -12
_diffrn_reflns_limit_l_max 24
_diffrn_reflns_limit_l_min -24
_diffrn_reflns_number 14317
_diffrn_reflns_theta_full 29.17
_diffrn_reflns_theta_max 29.17
_diffrn_reflns_theta_min 2.76
_exptl_absorpt_coefficient_mu 1.448
_exptl_absorpt_correction_T_max 1.00
_exptl_absorpt_correction_T_min 0.69
_exptl_absorpt_correction_type multi-scan
_exptl_absorpt_process_details 'X-Area (Stoe, 2004)'
_exptl_crystal_colour orange
_exptl_crystal_density_diffrn 1.503
_exptl_crystal_density_method 'not measured'
_exptl_crystal_description needle
_exptl_crystal_F_000 936
_exptl_crystal_size_max 0.43
_exptl_crystal_size_mid 0.26
_exptl_crystal_size_min 0.06
_refine_diff_density_max 0.319
_refine_diff_density_min -0.503
_refine_diff_density_rms 0.067
_refine_ls_extinction_method none
_refine_ls_goodness_of_fit_ref 0.812
_refine_ls_hydrogen_treatment constr
_refine_ls_matrix_type full
_refine_ls_number_parameters 244
_refine_ls_number_reflns 5506
_refine_ls_number_restraints 0
_refine_ls_restrained_S_all 0.812
_refine_ls_R_factor_all 0.0624
_refine_ls_R_factor_gt 0.0277
_refine_ls_shift/su_max 0.000
_refine_ls_shift/su_mean 0.000
_refine_ls_structure_factor_coef Fsqd
_refine_ls_weighting_details 'calc w=1/[\s^2^(Fo^2^)+(0.0275P)^2^+0.0000P] where P=(Fo^2^+2Fc^2^)/3'
_refine_ls_weighting_scheme calc
_refine_ls_wR_factor_gt 0.0535
_refine_ls_wR_factor_ref 0.0579
_reflns_number_gt 3286
_reflns_number_total 5506
_reflns_threshold_expression >2sigma(I)
_cod_data_source_file om2008259_si_001.cif
_cod_data_source_block jb134b
_cod_depositor_comments
;
The following automatic conversions were performed:

'_symmetry_cell_setting' value 'Monoclinic' changed to 'monoclinic'
according to /home/saulius/struct/CIF-dictionaries/cif_core.dic
dictionary named 'cif_core.dic' version 2.4.1 from 2010-06-29.

Automatic conversion script
Id: cif_fix_values 1715 2011-07-08 13:25:40Z adriana 
;
_cod_original_sg_symbol_H-M 'P 21/n'
_cod_database_code 4067844

loop_
_symmetry_equiv_pos_as_xyz
'x, y, z'
'-x+1/2, y+1/2, -z+1/2'
'-x, -y, -z'
'x-1/2, -y-1/2, z-1/2'

loop_
_atom_site_label
_atom_site_type_symbol
_atom_site_fract_x
_atom_site_fract_y
_atom_site_fract_z
_atom_site_U_iso_or_equiv
_atom_site_adp_type
_atom_site_occupancy
_atom_site_symmetry_multiplicity
_atom_site_calc_flag
_atom_site_refinement_flags
Te1 Te 0.972796(13) 0.00385(2) 0.191700(8) 0.03077(5) Uani 1 1 d .
C19 C 0.7565(2) -0.1620(3) 0.14802(13) 0.0293(5) Uani 1 1 d .
N2 N 1.14148(19) 0.1807(2) 0.22140(13) 0.0335(5) Uani 1 1 d .
C10 C 0.8675(2) -0.1800(3) 0.17884(13) 0.0293(5) Uani 1 1 d .
C29 C 1.1799(2) 0.0277(2) 0.34151(14) 0.0290(6) Uani 1 1 d .
C11 C 0.9087(2) -0.3155(3) 0.20347(14) 0.0353(6) Uani 1 1 d .
H11 H 0.9812 -0.3292 0.2196 0.042 Uiso 1 1 calc R
C23 C 1.2178(3) -0.1071(3) 0.46845(15) 0.0405(7) Uani 1 1 d .
H23 H 1.2624 -0.1298 0.5201 0.049 Uiso 1 1 calc R
C21 C 1.0536(2) -0.1428(3) 0.35924(14) 0.0335(6) Uani 1 1 d .
H21 H 0.9886 -0.1894 0.3400 0.040 Uiso 1 1 calc R
C28 C 1.2141(2) 0.1370(3) 0.29892(15) 0.0318(6) Uani 1 1 d .
C18 C 0.7047(2) -0.0336(3) 0.10831(13) 0.0311(6) Uani 1 1 d .
C12 C 0.8433(3) -0.4341(3) 0.20477(15) 0.0397(7) Uani 1 1 d .
H12 H 0.8726 -0.5258 0.2199 0.048 Uiso 1 1 calc R
C25 C 1.3493(3) 0.0604(3) 0.45130(17) 0.0422(7) Uani 1 1 d .
H25 H 1.3946 0.0362 0.5025 0.051 Uiso 1 1 calc R
C13 C 0.7382(3) -0.4153(3) 0.18408(15) 0.0396(7) Uani 1 1 d .
H13 H 0.6964 -0.4931 0.1883 0.048 Uiso 1 1 calc R
C15 C 0.5818(3) -0.2563(4) 0.13573(16) 0.0429(7) Uani 1 1 d .
H15 H 0.5392 -0.3319 0.1415 0.051 Uiso 1 1 calc R
N1 N 0.7681(2) 0.0697(3) 0.08564(12) 0.0349(5) Uani 1 1 d .
C27 C 1.3111(3) 0.1997(3) 0.33138(17) 0.0404(7) Uani 1 1 d .
H27 H 1.3312 0.2705 0.3021 0.048 Uiso 1 1 calc R
C20 C 1.0817(2) -0.0482(3) 0.30954(14) 0.0282(5) Uani 1 1 d .
C24 C 1.2501(2) -0.0075(4) 0.42155(13) 0.0335(5) Uani 1 1 d .
C17 C 0.5988(2) -0.0156(4) 0.09205(14) 0.0393(6) Uani 1 1 d .
H17 H 0.5670 0.0718 0.0701 0.047 Uiso 1 1 calc R
C4 C 1.1034(3) 0.3291(3) 0.2207(2) 0.0498(8) Uani 1 1 d .
H4A H 1.0550 0.3519 0.1681 0.075 Uiso 1 1 calc R
H4B H 1.1617 0.3954 0.2344 0.075 Uiso 1 1 calc R
H4C H 1.0682 0.3379 0.2592 0.075 Uiso 1 1 calc R
C22 C 1.1212(3) -0.1703(3) 0.43838(15) 0.0413(7) Uani 1 1 d .
H22 H 1.0993 -0.2329 0.4707 0.050 Uiso 1 1 calc R
C26 C 1.3815(3) 0.1607(4) 0.40768(17) 0.0444(7) Uani 1 1 d .
H26 H 1.4483 0.2020 0.4279 0.053 Uiso 1 1 calc R
C14 C 0.6908(2) -0.2792(3) 0.15604(14) 0.0347(6) Uani 1 1 d .
C3 C 1.1823(3) 0.1544(4) 0.15565(17) 0.0485(8) Uani 1 1 d .
H3A H 1.1309 0.1848 0.1057 0.073 Uiso 1 1 calc R
H3B H 1.1966 0.0525 0.1531 0.073 Uiso 1 1 calc R
H3C H 1.2461 0.2088 0.1653 0.073 Uiso 1 1 calc R
C16 C 0.5382(3) -0.1258(4) 0.10788(16) 0.0456(8) Uani 1 1 d .
H16 H 0.4673 -0.1096 0.0993 0.055 Uiso 1 1 calc R
C1 C 0.7805(3) 0.0343(3) 0.00865(15) 0.0465(8) Uani 1 1 d .
H1A H 0.8235 0.1069 -0.0038 0.070 Uiso 1 1 calc R
H1B H 0.7125 0.0322 -0.0329 0.070 Uiso 1 1 calc R
H1C H 0.8134 -0.0593 0.0124 0.070 Uiso 1 1 calc R
C2 C 0.7428(3) 0.2224(3) 0.0911(2) 0.0582(9) Uani 1 1 d .
H2A H 0.7898 0.2820 0.0744 0.087 Uiso 1 1 calc R
H2B H 0.7504 0.2454 0.1456 0.087 Uiso 1 1 calc R
H2C H 0.6716 0.2406 0.0569 0.087 Uiso 1 1 calc R

loop_
_atom_site_aniso_label
_atom_site_aniso_U_11
_atom_site_aniso_U_22
_atom_site_aniso_U_33
_atom_site_aniso_U_23
_atom_site_aniso_U_13
_atom_site_aniso_U_12
Te1 0.03162(8) 0.02952(8) 0.03032(7) 0.00385(10) 0.00960(5) -0.00141(12)
C19 0.0358(15) 0.0320(13) 0.0225(10) -0.0014(9) 0.0132(10) 0.0004(12)
N2 0.0356(14) 0.0295(11) 0.0390(11) 0.0047(9) 0.0174(10) -0.0010(11)
C10 0.0334(15) 0.0286(13) 0.0251(11) -0.0014(9) 0.0089(10) 0.0001(12)
C29 0.0315(13) 0.0270(16) 0.0322(10) -0.0035(9) 0.0157(9) -0.0017(11)
C11 0.0398(17) 0.0329(14) 0.0310(12) -0.0009(10) 0.0092(11) 0.0015(13)
C23 0.051(2) 0.0424(16) 0.0267(12) 0.0008(11) 0.0113(12) 0.0009(15)
C21 0.0335(16) 0.0355(14) 0.0325(12) 0.0020(11) 0.0126(11) -0.0035(12)
C28 0.0353(16) 0.0271(13) 0.0377(12) -0.0006(10) 0.0188(12) 0.0029(12)
C18 0.0335(14) 0.0340(16) 0.0247(10) -0.0012(9) 0.0086(9) 0.0011(11)
C12 0.054(2) 0.0283(13) 0.0321(13) 0.0028(11) 0.0089(13) 0.0004(14)
C25 0.0378(17) 0.0469(16) 0.0387(14) -0.0119(12) 0.0090(12) -0.0019(14)
C13 0.052(2) 0.0354(15) 0.0304(12) 0.0009(11) 0.0130(12) -0.0142(14)
C15 0.0377(17) 0.060(2) 0.0344(12) -0.0002(13) 0.0168(12) -0.0133(16)
N1 0.0411(15) 0.0319(12) 0.0302(10) 0.0017(9) 0.0102(10) -0.0003(11)
C27 0.0419(18) 0.0347(15) 0.0495(15) -0.0054(12) 0.0223(14) -0.0083(14)
C20 0.0292(14) 0.0285(11) 0.0294(11) 0.0014(9) 0.0133(10) 0.0063(10)
C24 0.0350(13) 0.0325(12) 0.0336(10) -0.0085(14) 0.0124(9) 0.0033(17)
C17 0.0368(13) 0.0473(18) 0.0314(10) 0.0024(13) 0.0088(9) 0.0071(17)
C4 0.052(2) 0.0337(16) 0.0659(19) 0.0095(14) 0.0230(17) 0.0013(15)
C22 0.049(2) 0.0458(16) 0.0328(13) 0.0088(12) 0.0193(13) -0.0006(15)
C26 0.0320(17) 0.0455(18) 0.0537(17) -0.0148(14) 0.0120(13) -0.0084(14)
C14 0.0402(17) 0.0397(15) 0.0247(11) -0.0010(10) 0.0119(11) -0.0071(13)
C3 0.052(2) 0.0553(19) 0.0464(15) 0.0045(14) 0.0280(15) -0.0081(17)
C16 0.0308(17) 0.068(2) 0.0391(14) 0.0017(14) 0.0132(12) 0.0017(16)
C1 0.0489(18) 0.057(2) 0.0346(12) 0.0068(12) 0.0149(12) -0.0029(15)
C2 0.070(3) 0.0346(17) 0.066(2) 0.0041(15) 0.0181(19) 0.0029(18)

loop_
_atom_type_symbol
_atom_type_description
_atom_type_scat_dispersion_real
_atom_type_scat_dispersion_imag
_atom_type_scat_source
C C 0.0033 0.0016 'International Tables Vol C Tables 4.2.6.8 and 6.1.1.4'
H H 0.0000 0.0000 'International Tables Vol C Tables 4.2.6.8 and 6.1.1.4'
Te Te -0.5308 1.6751 'International Tables Vol C Tables 4.2.6.8 and 6.1.1.4'
I I -0.4742 1.8119 'International Tables Vol C Tables 4.2.6.8 and 6.1.1.4'
N N 0.0061 0.0033 'International Tables Vol C Tables 4.2.6.8 and 6.1.1.4'

loop_
_geom_angle_atom_site_label_1
_geom_angle_atom_site_label_2
_geom_angle_atom_site_label_3
_geom_angle
C20 Te1 C10 97.71(10)
C10 C19 C18 124.1(2)
C10 C19 C14 118.9(2)
C18 C19 C14 117.0(3)
C28 N2 C4 113.0(2)
C28 N2 C3 113.0(2)
C4 N2 C3 112.1(2)
C11 C10 C19 119.3(3)
C11 C10 Te1 119.4(2)
C19 C10 Te1 121.25(19)
C28 C29 C20 124.0(2)
C28 C29 C24 117.0(3)
C20 C29 C24 119.0(2)
C10 C11 C12 121.2(3)
C22 C23 C24 120.0(3)
C20 C21 C22 121.4(3)
C27 C28 C29 120.9(3)
C27 C28 N2 121.6(2)
C29 C28 N2 117.5(3)
C17 C18 N1 123.1(2)
C17 C18 C19 120.2(3)
N1 C18 C19 116.6(2)
C13 C12 C11 120.3(3)
C26 C25 C24 122.4(3)
C12 C13 C14 121.0(3)
C16 C15 C14 120.8(3)
C18 N1 C2 116.4(2)
C18 N1 C1 112.8(2)
C2 N1 C1 112.3(2)
C28 C27 C26 122.1(3)
C21 C20 C29 118.4(2)
C21 C20 Te1 120.7(2)
C29 C20 Te1 120.44(16)
C23 C24 C25 121.2(2)
C23 C24 C29 119.6(3)
C25 C24 C29 119.2(3)
C18 C17 C16 121.1(3)
C23 C22 C21 121.4(2)
C25 C26 C27 118.2(3)
C15 C14 C13 121.9(3)
C15 C14 C19 119.5(3)
C13 C14 C19 118.5(3)
C15 C16 C17 120.4(3)

loop_
_geom_bond_atom_site_label_1
_geom_bond_atom_site_label_2
_geom_bond_distance
Te1 C20 2.155(2)
Te1 C10 2.171(3)
C19 C10 1.420(4)
C19 C18 1.427(4)
C19 C14 1.433(4)
N2 C28 1.444(4)
N2 C4 1.456(4)
N2 C3 1.472(3)
C10 C11 1.372(4)
C29 C28 1.425(3)
C29 C20 1.433(4)
C29 C24 1.446(3)
C11 C12 1.409(4)
C23 C22 1.359(4)
C23 C24 1.404(4)
C21 C20 1.382(3)
C21 C22 1.409(4)
C28 C27 1.366(4)
C18 C17 1.371(4)
C18 N1 1.426(3)
C12 C13 1.352(4)
C25 C26 1.367(4)
C25 C24 1.407(4)
C13 C14 1.415(4)
C15 C16 1.352(5)
C15 C14 1.409(4)
N1 C2 1.455(4)
N1 C1 1.468(3)
C27 C26 1.407(4)
C17 C16 1.391(4)
